data_7202545
loop_
_publ_author_name
'Youm, Kyoung-Tae'
'Woo, Hyun Kyung'
'Ko, Jaejung'
'Jun, Moo-Jin'

_publ_section_title
;
 Multiple-decked Gd(iii) complexes induced by hydrogen bonds depending
 on anions
;
_journal_issue 1
_journal_name_full CrystEngComm
_journal_page_first 30
_journal_paper_doi 10.1039/b614511f
_journal_volume 9
_journal_year 2007
_chemical_formula_sum 'C29 H33 Gd N24 O14'
_chemical_formula_weight 1101.04
_chemical_name_common
;
((GD(iii)(btp)(NO3)2(H2O)4)2btp H2O MeOH NO3) (btp=2,6-bis(N1-
1,2,4-triazolyl)pyridine)
;
_chemical_name_systematic
;
?
;
_space_group_IT_number 2
_symmetry_cell_setting triclinic
_symmetry_space_group_name_Hall '-P 1'
_symmetry_space_group_name_H-M 'P -1'
_atom_sites_solution_hydrogens geom
_atom_sites_solution_primary direct
_atom_sites_solution_secondary difmap
_audit_creation_method SHELXL-97
_cell_angle_alpha 61.427(2)
_cell_angle_beta 80.926(3)
_cell_angle_gamma 72.591(3)
_cell_formula_units_Z 2
_cell_length_a 10.3789(18)
_cell_length_b 15.428(3)
_cell_length_c 16.034(3)
_cell_measurement_temperature 233(2)
_cell_volume 2151.2(7)
_computing_structure_refinement 'SHELXL-97 (Sheldrick, 1997)'
_diffrn_ambient_temperature 233(2)
_diffrn_measured_fraction_theta_full 0.962
_diffrn_measured_fraction_theta_max 0.962
_diffrn_measurement_device_type 'Bruker SMART Area Detector'
_diffrn_measurement_method '\w-rotation with narrow frames (0.3 \%)'
_diffrn_radiation_monochromator graphite
_diffrn_radiation_source 'fine-focus sealed tube'
_diffrn_radiation_type MoK\a
_diffrn_radiation_wavelength 0.71073
_diffrn_reflns_av_R_equivalents 0.0396
_diffrn_reflns_av_sigmaI/netI 0.0625
_diffrn_reflns_limit_h_max 13
_diffrn_reflns_limit_h_min -13
_diffrn_reflns_limit_k_max 20
_diffrn_reflns_limit_k_min -20
_diffrn_reflns_limit_l_max 20
_diffrn_reflns_limit_l_min -20
_diffrn_reflns_number 19231
_diffrn_reflns_theta_full 28.02
_diffrn_reflns_theta_max 28.02
_diffrn_reflns_theta_min 1.45
_exptl_absorpt_coefficient_mu 1.634
_exptl_absorpt_correction_T_max 0.6854
_exptl_absorpt_correction_T_min 0.5267
_exptl_absorpt_correction_type 'pseudoazimuthal scan(SADABS)'
_exptl_crystal_colour Colorless
_exptl_crystal_density_diffrn 1.697
_exptl_crystal_density_method 'not measured'
_exptl_crystal_description rod
_exptl_crystal_F_000 1102
_exptl_crystal_size_max 0.45
_exptl_crystal_size_mid 0.30
_exptl_crystal_size_min 0.25
_refine_diff_density_max 1.324
_refine_diff_density_min -0.990
_refine_diff_density_rms 0.095
_refine_ls_extinction_method none
_refine_ls_goodness_of_fit_ref 1.074
_refine_ls_hydrogen_treatment mixed
_refine_ls_matrix_type full
_refine_ls_number_parameters 656
_refine_ls_number_reflns 10017
_refine_ls_number_restraints 12
_refine_ls_restrained_S_all 1.073
_refine_ls_R_factor_all 0.0596
_refine_ls_R_factor_gt 0.0461
_refine_ls_shift/su_max 0.001
_refine_ls_shift/su_mean 0.000
_refine_ls_structure_factor_coef Fsqd
_refine_ls_weighting_details 'calc w=1/[\s^2^(Fo^2^)+(0.0371P)^2^+1.4871P] where P=(Fo^2^+2Fc^2^)/3'
_refine_ls_weighting_scheme calc
_refine_ls_wR_factor_gt 0.0938
_refine_ls_wR_factor_ref 0.0993
_reflns_number_gt 8614
_reflns_number_total 10017
_reflns_threshold_expression >2sigma(I)
_cod_data_source_file b614511f.txt
_cod_data_source_block 1-GdNO3
_cod_depositor_comments
;
The following automatic conversions were performed:
'_symmetry_cell_setting' value 'Triclinic' changed to 'triclinic'
according to '/home/saulius/struct/CIF-dictionaries/cif_core.dic'
dictionary named 'cif_core.dic' version 2.4.1 from 2010-06-29.

Automatic conversion script
Id: cif_fix_enum 1527 2010-12-29 10:47:43Z saulius 
;
_cod_original_cell_volume 2151.1(6)
_cod_database_code 7202545

loop_
_symmetry_equiv_pos_as_xyz
'x, y, z'
'-x, -y, -z'

loop_
_atom_site_label
_atom_site_type_symbol
_atom_site_fract_x
_atom_site_fract_y
_atom_site_fract_z
_atom_site_U_iso_or_equiv
_atom_site_adp_type
_atom_site_occupancy
_atom_site_symmetry_multiplicity
_atom_site_calc_flag
_atom_site_refinement_flags
_atom_site_disorder_assembly
_atom_site_disorder_group
Gd1 Gd 0.67892(2) 0.349206(13) 0.253252(12) 0.02964(7) Uani 1 1 d . . .
N1 N 0.5590(4) 0.2513(3) 0.1780(3) 0.0413(8) Uani 1 1 d . . .
N2 N 0.9173(4) 0.2663(3) 0.1645(3) 0.0432(8) Uani 1 1 d . . .
N3 N 0.7028(3) 0.2046(2) 0.4213(2) 0.0327(7) Uani 1 1 d . . .
N4 N 0.7572(4) 0.0391(2) 0.5321(2) 0.0361(7) Uani 1 1 d . . .
N5 N 0.6990(3) 0.1021(2) 0.5731(2) 0.0292(7) Uani 1 1 d . . .
N6 N 0.6275(3) 0.1281(2) 0.7055(2) 0.0259(6) Uani 1 1 d . . .
N7 N 0.5536(3) 0.1640(2) 0.8322(2) 0.0284(6) Uani 1 1 d . . .
N8 N 0.5381(4) 0.1343(3) 0.9278(2) 0.0397(8) Uani 1 1 d . . .
N9 N 0.4697(4) 0.3057(2) 0.8434(2) 0.0376(8) Uani 1 1 d . . .
N10 N 1.2711(4) 0.5815(3) 0.1664(3) 0.0423(8) Uani 1 1 d . . .
N11 N 1.2104(4) 0.7477(3) 0.0595(2) 0.0437(9) Uani 1 1 d . . .
N12 N 1.1813(3) 0.7361(2) 0.1499(2) 0.0335(7) Uani 1 1 d . . .
N13 N 1.0974(3) 0.7938(2) 0.2608(2) 0.0317(7) Uani 1 1 d . . .
N14 N 1.0227(3) 0.8378(2) 0.3813(2) 0.0337(7) Uani 1 1 d . . .
N15 N 0.9594(4) 0.9054(3) 0.4162(3) 0.0479(9) Uani 1 1 d . . .
N16 N 1.0209(4) 0.7465(3) 0.5351(3) 0.0465(9) Uani 1 1 d . . .
N17 N 0.8936(4) 0.5863(3) 0.1974(3) 0.0476(9) Uani 1 1 d . . .
N18 N 0.8645(4) 0.7538(3) 0.0963(3) 0.0487(9) Uani 1 1 d . . .
N19 N 0.8237(3) 0.7394(3) 0.1868(2) 0.0367(8) Uani 1 1 d . . .
N20 N 0.7457(3) 0.7982(2) 0.2984(2) 0.0328(7) Uani 1 1 d . . .
N21 N 0.6667(3) 0.8471(2) 0.4167(2) 0.0348(7) Uani 1 1 d . . .
N22 N 0.6043(4) 0.9184(3) 0.4478(2) 0.0416(8) Uani 1 1 d . . .
N23 N 0.6525(4) 0.7595(3) 0.5710(3) 0.0472(9) Uani 1 1 d . . .
O1 O 0.5979(3) 0.4367(2) 0.3489(2) 0.0479(8) Uani 1 1 d D . .
H1OA H 0.645(3) 0.452(4) 0.375(3) 0.072 Uiso 1 1 d D . .
H1OB H 0.5151(9) 0.456(4) 0.359(4) 0.072 Uiso 1 1 d D . .
O2 O 0.8682(3) 0.3839(2) 0.2874(2) 0.0454(7) Uani 1 1 d D . .
H2OA H 0.909(5) 0.352(3) 0.3390(18) 0.068 Uiso 1 1 d D . .
H2OB H 0.882(5) 0.4422(17) 0.255(3) 0.068 Uiso 1 1 d D . .
O3 O 0.6336(3) 0.5179(2) 0.13887(19) 0.0432(7) Uani 1 1 d D . .
H3OA H 0.603(5) 0.567(2) 0.152(3) 0.065 Uiso 1 1 d D . .
H3OB H 0.652(5) 0.539(3) 0.0806(8) 0.065 Uiso 1 1 d D . .
O4 O 0.4370(3) 0.3858(2) 0.2657(2) 0.0469(7) Uani 1 1 d D . .
H4OA H 0.396(4) 0.345(3) 0.309(3) 0.070 Uiso 1 1 d D . .
H4OB H 0.384(3) 0.4426(17) 0.234(3) 0.070 Uiso 1 1 d D . .
O5 O 0.5985(3) 0.2051(2) 0.2621(2) 0.0490(8) Uani 1 1 d . . .
O6 O 0.5856(3) 0.3359(2) 0.12520(19) 0.0461(7) Uani 1 1 d . . .
O7 O 0.4958(4) 0.2165(3) 0.1481(3) 0.0632(10) Uani 1 1 d . . .
O8 O 0.8757(3) 0.2131(2) 0.2470(2) 0.0571(9) Uani 1 1 d . . .
O9 O 0.8496(3) 0.3575(2) 0.1227(2) 0.0429(7) Uani 1 1 d . . .
O10 O 1.0168(4) 0.2307(3) 0.1282(3) 0.0712(11) Uani 1 1 d . . .
O12 O 0.2724(4) 0.5135(3) 0.5463(3) 0.0709(11) Uani 1 1 d . . .
O13 O 0.3385(4) 0.4837(3) 0.4257(3) 0.0695(10) Uani 1 1 d . . .
O14 O 0.6990(7) 0.5797(7) -0.0411(4) 0.232(6) Uani 1 1 d . . .
H14 H 0.6856 0.5224 -0.0206 0.348 Uiso 1 1 calc R . .
C1 C 0.6682(4) 0.2001(3) 0.5058(3) 0.0315(8) Uani 1 1 d . . .
H1 H 0.6281 0.2568 0.5173 0.038 Uiso 1 1 calc R . .
C2 C 0.7559(4) 0.1042(3) 0.4414(3) 0.0364(9) Uani 1 1 d . . .
H2 H 0.7889 0.0834 0.3940 0.044 Uiso 1 1 calc R . .
C3 C 0.6797(3) 0.0595(3) 0.6735(2) 0.0263(7) Uani 1 1 d . . .
C4 C 0.7149(4) -0.0451(3) 0.7290(3) 0.0331(8) Uani 1 1 d . . .
H4 H 0.7522 -0.0899 0.7022 0.040 Uiso 1 1 calc R . .
C5 C 0.6928(4) -0.0807(3) 0.8254(3) 0.0334(8) Uani 1 1 d . . .
H5 H 0.7160 -0.1513 0.8661 0.040 Uiso 1 1 calc R . .
C6 C 0.6366(4) -0.0128(3) 0.8625(3) 0.0310(8) Uani 1 1 d . . .
H6 H 0.6187 -0.0355 0.9279 0.037 Uiso 1 1 calc R . .
C7 C 0.6079(4) 0.0899(3) 0.7990(2) 0.0284(8) Uani 1 1 d . . .
C8 C 0.5128(4) 0.2664(3) 0.7838(3) 0.0344(8) Uani 1 1 d . . .
H8 H 0.5146 0.3043 0.7173 0.041 Uiso 1 1 calc R . .
C9 C 0.4880(5) 0.2222(3) 0.9289(3) 0.0401(10) Uani 1 1 d . . .
H9 H 0.4660 0.2270 0.9859 0.048 Uiso 1 1 calc R . .
C10 C 1.2194(4) 0.6363(3) 0.2118(3) 0.0394(9) Uani 1 1 d . . .
H10 H 1.2103 0.6095 0.2782 0.047 Uiso 1 1 calc R . .
C11 C 1.2631(5) 0.6529(4) 0.0742(3) 0.0468(11) Uani 1 1 d . . .
H11 H 1.2931 0.6358 0.0242 0.056 Uiso 1 1 calc R . .
C12 C 1.1250(4) 0.8206(3) 0.1692(3) 0.0299(8) Uani 1 1 d . . .
C13 C 1.1050(4) 0.9193(3) 0.0980(3) 0.0383(9) Uani 1 1 d . . .
H13 H 1.1260 0.9334 0.0343 0.046 Uiso 1 1 calc R . .
C14 C 1.0527(4) 0.9969(3) 0.1236(3) 0.0417(10) Uani 1 1 d . . .
H14A H 1.0387 1.0655 0.0772 0.050 Uiso 1 1 calc R . .
C15 C 1.0209(4) 0.9730(3) 0.2185(3) 0.0368(9) Uani 1 1 d . . .
H15 H 0.9838 1.0240 0.2380 0.044 Uiso 1 1 calc R . .
C16 C 1.0466(4) 0.8709(3) 0.2822(3) 0.0305(8) Uani 1 1 d . . .
C17 C 1.0576(5) 0.7438(3) 0.4533(3) 0.0443(10) Uani 1 1 d . . .
H17 H 1.1016 0.6845 0.4468 0.053 Uiso 1 1 calc R . .
C18 C 0.9614(5) 0.8456(4) 0.5082(3) 0.0465(11) Uani 1 1 d . . .
H18 H 0.9237 0.8707 0.5522 0.056 Uiso 1 1 calc R . .
C19 C 0.8420(5) 0.6394(3) 0.2450(3) 0.0454(11) Uani 1 1 d . . .
H19 H 0.8212 0.6110 0.3104 0.054 Uiso 1 1 calc R . .
C20 C 0.9048(5) 0.6600(4) 0.1081(3) 0.0501(11) Uani 1 1 d . . .
H20 H 0.9396 0.6446 0.0576 0.060 Uiso 1 1 calc R . .
C21 C 0.7693(4) 0.8233(3) 0.2072(3) 0.0327(8) Uani 1 1 d . . .
C22 C 0.7437(4) 0.9217(3) 0.1342(3) 0.0387(9) Uani 1 1 d . . .
H22 H 0.7606 0.9349 0.0704 0.046 Uiso 1 1 calc R . .
C23 C 0.6922(4) 1.0000(3) 0.1590(3) 0.0415(10) Uani 1 1 d . . .
H23 H 0.6753 1.0683 0.1117 0.050 Uiso 1 1 calc R . .
C24 C 0.6656(4) 0.9780(3) 0.2534(3) 0.0371(9) Uani 1 1 d . . .
H24 H 0.6299 1.0297 0.2722 0.045 Uiso 1 1 calc R . .
C25 C 0.6942(4) 0.8755(3) 0.3187(3) 0.0317(8) Uani 1 1 d . . .
C26 C 0.6943(4) 0.7536(3) 0.4912(3) 0.0431(10) Uani 1 1 d . . .
H26 H 0.7372 0.6927 0.4872 0.052 Uiso 1 1 calc R . .
C27 C 0.5983(4) 0.8622(3) 0.5398(3) 0.0434(10) Uani 1 1 d . . .
H27 H 0.5597 0.8903 0.5815 0.052 Uiso 1 1 calc R . .
C28 C 0.8138(8) 0.5841(6) -0.0937(5) 0.093(2) Uani 1 1 d . . .
H28A H 0.7976 0.6463 -0.1534 0.140 Uiso 1 1 calc R . .
H28B H 0.8432 0.5254 -0.1062 0.140 Uiso 1 1 calc R . .
H28C H 0.8833 0.5837 -0.0595 0.140 Uiso 1 1 calc R . .
N24 N 0.3566(7) 0.4653(7) 0.5083(5) 0.0502(17) Uani 0.673(8) 1 d P A 1
O11 O 0.4545(6) 0.3982(4) 0.5531(3) 0.0609(19) Uani 0.673(8) 1 d P A 1
N24* N 0.3363(17) 0.5299(16) 0.4708(13) 0.061(4) Uani 0.327(8) 1 d P A 2
O11* O 0.3911(14) 0.6017(8) 0.4356(8) 0.068(4) Uani 0.327(8) 1 d P A 2
O15 O 0.0185(16) 0.5155(13) 0.4575(8) 0.152(6) Uani 0.50 1 d P B -1

loop_
_atom_site_aniso_label
_atom_site_aniso_U_11
_atom_site_aniso_U_22
_atom_site_aniso_U_33
_atom_site_aniso_U_23
_atom_site_aniso_U_13
_atom_site_aniso_U_12
Gd1 0.04323(12) 0.02239(9) 0.02100(9) -0.01151(7) 0.00338(7) -0.00459(7)
N1 0.049(2) 0.040(2) 0.041(2) -0.0259(17) -0.0045(16) -0.0035(17)
N2 0.048(2) 0.039(2) 0.042(2) -0.0225(17) 0.0118(17) -0.0097(17)
N3 0.049(2) 0.0265(16) 0.0215(15) -0.0120(13) 0.0025(14) -0.0083(14)
N4 0.052(2) 0.0275(16) 0.0278(16) -0.0173(14) 0.0041(15) -0.0035(15)
N5 0.0362(17) 0.0265(15) 0.0255(15) -0.0139(13) 0.0024(13) -0.0070(13)
N6 0.0272(15) 0.0268(15) 0.0239(14) -0.0123(12) 0.0012(12) -0.0070(12)
N7 0.0354(17) 0.0260(15) 0.0223(15) -0.0117(12) 0.0024(12) -0.0063(13)
N8 0.061(2) 0.0341(18) 0.0215(16) -0.0127(14) 0.0071(15) -0.0137(16)
N9 0.050(2) 0.0295(17) 0.0315(17) -0.0156(14) 0.0026(15) -0.0071(15)
N10 0.050(2) 0.0388(19) 0.040(2) -0.0232(16) 0.0069(16) -0.0088(16)
N11 0.056(2) 0.048(2) 0.0300(18) -0.0229(17) 0.0075(16) -0.0135(18)
N12 0.0395(18) 0.0353(17) 0.0272(16) -0.0166(14) 0.0034(13) -0.0094(14)
N13 0.0310(16) 0.0323(17) 0.0318(17) -0.0160(14) 0.0011(13) -0.0065(13)
N14 0.0372(18) 0.0309(17) 0.0340(18) -0.0181(14) -0.0008(14) -0.0045(14)
N15 0.056(2) 0.040(2) 0.047(2) -0.0285(18) 0.0018(18) 0.0020(17)
N16 0.056(2) 0.044(2) 0.0357(19) -0.0206(17) -0.0023(17) -0.0029(18)
N17 0.058(2) 0.043(2) 0.046(2) -0.0257(18) 0.0044(18) -0.0118(18)
N18 0.065(3) 0.048(2) 0.0342(19) -0.0228(17) 0.0124(17) -0.0163(19)
N19 0.0415(19) 0.0377(18) 0.0350(18) -0.0202(15) 0.0095(15) -0.0145(15)
N20 0.0318(17) 0.0350(17) 0.0327(17) -0.0167(14) 0.0050(13) -0.0108(14)
N21 0.0361(18) 0.0327(17) 0.0371(18) -0.0187(15) 0.0061(14) -0.0099(14)
N22 0.050(2) 0.0381(19) 0.040(2) -0.0236(16) 0.0102(16) -0.0111(16)
N23 0.058(2) 0.044(2) 0.0351(19) -0.0179(17) 0.0110(17) -0.0145(18)
O1 0.064(2) 0.0471(18) 0.0381(17) -0.0299(15) 0.0075(16) -0.0086(17)
O2 0.063(2) 0.0400(17) 0.0366(16) -0.0170(14) -0.0100(14) -0.0139(15)
O3 0.073(2) 0.0246(14) 0.0255(14) -0.0123(11) 0.0057(14) -0.0049(14)
O4 0.0476(18) 0.0356(16) 0.0436(18) -0.0141(14) 0.0118(14) -0.0052(14)
O5 0.074(2) 0.0318(15) 0.0400(17) -0.0148(13) -0.0195(15) -0.0063(15)
O6 0.062(2) 0.0524(19) 0.0250(14) -0.0163(14) 0.0057(13) -0.0229(16)
O7 0.082(3) 0.054(2) 0.066(2) -0.0293(19) -0.0265(19) -0.0180(19)
O8 0.064(2) 0.0318(16) 0.055(2) -0.0153(15) 0.0251(17) -0.0057(15)
O9 0.0475(17) 0.0426(17) 0.0323(15) -0.0178(13) 0.0036(13) -0.0045(14)
O10 0.062(2) 0.060(2) 0.077(3) -0.035(2) 0.035(2) -0.0075(18)
O12 0.082(3) 0.088(3) 0.057(2) -0.051(2) 0.018(2) -0.019(2)
O13 0.087(3) 0.083(3) 0.046(2) -0.043(2) -0.0008(18) -0.008(2)
O14 0.154(6) 0.292(10) 0.042(3) -0.015(4) 0.002(3) 0.115(6)
C1 0.040(2) 0.0239(17) 0.0295(19) -0.0128(15) 0.0021(16) -0.0066(16)
C2 0.052(2) 0.0305(19) 0.0268(19) -0.0175(16) 0.0019(17) -0.0040(18)
C3 0.0278(18) 0.0278(18) 0.0233(17) -0.0109(14) 0.0017(14) -0.0094(15)
C4 0.044(2) 0.0264(18) 0.0293(19) -0.0142(16) 0.0028(16) -0.0093(17)
C5 0.043(2) 0.0223(17) 0.0304(19) -0.0092(15) 0.0012(16) -0.0081(16)
C6 0.040(2) 0.0280(18) 0.0220(17) -0.0088(15) 0.0014(15) -0.0105(16)
C7 0.0324(19) 0.0281(18) 0.0249(18) -0.0119(15) 0.0032(14) -0.0102(15)
C8 0.048(2) 0.0253(18) 0.0263(19) -0.0114(15) -0.0002(16) -0.0056(17)
C9 0.059(3) 0.037(2) 0.0262(19) -0.0176(17) 0.0078(18) -0.013(2)
C10 0.048(2) 0.037(2) 0.032(2) -0.0159(18) 0.0038(18) -0.0113(19)
C11 0.057(3) 0.052(3) 0.038(2) -0.028(2) 0.010(2) -0.016(2)
C12 0.0270(18) 0.0318(19) 0.033(2) -0.0175(16) 0.0014(15) -0.0071(15)
C13 0.040(2) 0.037(2) 0.033(2) -0.0123(18) 0.0017(17) -0.0101(18)
C14 0.043(2) 0.032(2) 0.044(2) -0.0137(19) -0.0014(19) -0.0086(18)
C15 0.039(2) 0.032(2) 0.040(2) -0.0191(18) -0.0037(17) -0.0030(17)
C16 0.0280(19) 0.0331(19) 0.0295(19) -0.0145(16) 0.0008(15) -0.0071(15)
C17 0.053(3) 0.039(2) 0.040(2) -0.022(2) -0.004(2) -0.001(2)
C18 0.055(3) 0.049(3) 0.040(2) -0.030(2) 0.002(2) -0.004(2)
C19 0.058(3) 0.040(2) 0.040(2) -0.021(2) 0.009(2) -0.016(2)
C20 0.061(3) 0.050(3) 0.045(3) -0.030(2) 0.009(2) -0.014(2)
C21 0.0292(19) 0.035(2) 0.038(2) -0.0196(17) 0.0034(16) -0.0104(16)
C22 0.043(2) 0.043(2) 0.029(2) -0.0136(18) 0.0052(17) -0.0167(19)
C23 0.047(2) 0.033(2) 0.040(2) -0.0121(18) -0.0004(19) -0.0122(19)
C24 0.042(2) 0.032(2) 0.038(2) -0.0170(18) -0.0011(17) -0.0070(17)
C25 0.0289(19) 0.035(2) 0.034(2) -0.0170(17) 0.0038(15) -0.0119(16)
C26 0.053(3) 0.035(2) 0.038(2) -0.0168(19) 0.0103(19) -0.0118(19)
C27 0.048(2) 0.047(2) 0.043(2) -0.027(2) 0.0114(19) -0.018(2)
C28 0.114(6) 0.086(5) 0.091(5) -0.051(4) 0.015(4) -0.030(4)
N24 0.070(5) 0.049(4) 0.037(4) -0.027(3) 0.011(3) -0.016(4)
O11 0.091(5) 0.042(3) 0.037(3) -0.014(2) -0.005(3) -0.003(3)
N24* 0.078(10) 0.056(10) 0.055(10) -0.035(9) 0.012(8) -0.014(9)
O11* 0.112(11) 0.042(6) 0.046(6) -0.019(5) 0.014(6) -0.024(6)
O15 0.163(12) 0.172(13) 0.119(11) -0.029(12) -0.054(12) -0.079(10)

loop_
_atom_type_symbol
_atom_type_description
_atom_type_scat_dispersion_real
_atom_type_scat_dispersion_imag
_atom_type_scat_source
C C 0.0033 0.0016 'International Tables Vol C Tables 4.2.6.8 and 6.1.1.4'
H H 0.0000 0.0000 'International Tables Vol C Tables 4.2.6.8 and 6.1.1.4'
N N 0.0061 0.0033 'International Tables Vol C Tables 4.2.6.8 and 6.1.1.4'
Gd Gd -0.1653 3.9035 'International Tables Vol C Tables 4.2.6.8 and 6.1.1.4'
O O 0.0106 0.0060 'International Tables Vol C Tables 4.2.6.8 and 6.1.1.4'

loop_
_geom_angle_atom_site_label_1
_geom_angle_atom_site_label_2
_geom_angle_atom_site_label_3
_geom_angle
_geom_angle_site_symmetry_1
_geom_angle_site_symmetry_3
_geom_angle_publ_flag
O3 Gd1 O2 84.57(11) . . ?
O3 Gd1 O4 82.59(11) . . ?
O2 Gd1 O4 142.54(11) . . ?
O3 Gd1 O1 78.51(11) . . ?
O2 Gd1 O1 72.56(12) . . ?
O4 Gd1 O1 70.44(12) . . ?
O3 Gd1 O8 124.21(10) . . ?
O2 Gd1 O8 75.38(12) . . ?
O4 Gd1 O8 139.53(11) . . ?
O1 Gd1 O8 138.25(12) . . ?
O3 Gd1 O9 73.66(10) . . ?
O2 Gd1 O9 72.82(10) . . ?
O4 Gd1 O9 135.20(11) . . ?
O1 Gd1 O9 137.05(11) . . ?
O8 Gd1 O9 50.82(10) . . ?
O3 Gd1 O6 79.91(10) . . ?
O2 Gd1 O6 141.61(10) . . ?
O4 Gd1 O6 69.63(11) . . ?
O1 Gd1 O6 136.49(11) . . ?
O8 Gd1 O6 84.77(12) . . ?
O9 Gd1 O6 69.18(10) . . ?
O3 Gd1 O5 128.35(11) . . ?
O2 Gd1 O5 141.97(10) . . ?
O4 Gd1 O5 69.39(11) . . ?
O1 Gd1 O5 126.42(11) . . ?
O8 Gd1 O5 70.14(11) . . ?
O9 Gd1 O5 96.53(10) . . ?
O6 Gd1 O5 50.24(9) . . ?
O3 Gd1 N3 155.28(10) . . ?
O2 Gd1 N3 85.66(11) . . ?
O4 Gd1 N3 91.60(11) . . ?
O1 Gd1 N3 76.91(11) . . ?
O8 Gd1 N3 74.65(10) . . ?
O9 Gd1 N3 124.52(10) . . ?
O6 Gd1 N3 120.57(10) . . ?
O5 Gd1 N3 70.33(10) . . ?
O3 Gd1 N2 98.86(10) . . ?
O2 Gd1 N2 72.32(11) . . ?
O4 Gd1 N2 144.50(11) . . ?
O1 Gd1 N2 144.87(11) . . ?
O8 Gd1 N2 25.49(10) . . ?
O9 Gd1 N2 25.33(9) . . ?
O6 Gd1 N2 75.69(11) . . ?
O5 Gd1 N2 82.88(10) . . ?
N3 Gd1 N2 99.70(10) . . ?
O3 Gd1 N1 103.78(11) . . ?
O2 Gd1 N1 151.98(11) . . ?
O4 Gd1 N1 65.48(11) . . ?
O1 Gd1 N1 135.01(11) . . ?
O8 Gd1 N1 77.93(11) . . ?
O9 Gd1 N1 83.81(10) . . ?
O6 Gd1 N1 25.19(9) . . ?
O5 Gd1 N1 25.17(9) . . ?
N3 Gd1 N1 95.43(10) . . ?
N2 Gd1 N1 79.93(10) . . ?
O7 N1 O5 121.9(4) . . ?
O7 N1 O6 120.9(4) . . ?
O5 N1 O6 117.3(3) . . ?
O7 N1 Gd1 173.2(3) . . ?
O5 N1 Gd1 59.21(19) . . ?
O6 N1 Gd1 58.47(19) . . ?
O10 N2 O9 122.3(4) . . ?
O10 N2 O8 121.7(4) . . ?
O9 N2 O8 116.0(3) . . ?
O10 N2 Gd1 179.3(3) . . ?
O9 N2 Gd1 58.34(18) . . ?
O8 N2 Gd1 57.62(19) . . ?
C1 N3 C2 103.2(3) . . ?
C1 N3 Gd1 133.8(2) . . ?
C2 N3 Gd1 122.9(2) . . ?
C2 N4 N5 102.2(3) . . ?
C1 N5 N4 110.0(3) . . ?
C1 N5 C3 130.2(3) . . ?
N4 N5 C3 119.8(3) . . ?
C3 N6 C7 115.4(3) . . ?
C8 N7 N8 109.6(3) . . ?
C8 N7 C7 130.3(3) . . ?
N8 N7 C7 120.1(3) . . ?
C9 N8 N7 101.5(3) . . ?
C8 N9 C9 102.7(3) . . ?
C10 N10 C11 102.9(4) . . ?
C11 N11 N12 102.2(3) . . ?
C10 N12 N11 109.1(3) . . ?
C10 N12 C12 128.6(3) . . ?
N11 N12 C12 122.2(3) . . ?
C12 N13 C16 115.4(3) . . ?
C17 N14 N15 109.5(3) . . ?
C17 N14 C16 129.1(3) . . ?
N15 N14 C16 121.4(3) . . ?
C18 N15 N14 102.1(3) . . ?
C17 N16 C18 103.0(4) . . ?
C19 N17 C20 102.5(4) . . ?
C20 N18 N19 101.7(4) . . ?
C19 N19 N18 109.4(3) . . ?
C19 N19 C21 129.3(3) . . ?
N18 N19 C21 121.3(3) . . ?
C21 N20 C25 115.6(3) . . ?
C26 N21 N22 109.6(3) . . ?
C26 N21 C25 128.9(3) . . ?
N22 N21 C25 121.5(3) . . ?
C27 N22 N21 102.4(3) . . ?
C26 N23 C27 102.6(4) . . ?
N1 O5 Gd1 95.6(2) . . ?
N1 O6 Gd1 96.3(2) . . ?
N2 O8 Gd1 96.9(2) . . ?
N2 O9 Gd1 96.3(2) . . ?
N24* O12 N24 40.5(8) . . ?
N24* O13 N24 40.7(8) . . ?
N3 C1 N5 109.7(3) . . ?
N4 C2 N3 114.8(3) . . ?
N6 C3 C4 125.4(3) . . ?
N6 C3 N5 114.5(3) . . ?
C4 C3 N5 120.1(3) . . ?
C5 C4 C3 116.8(3) . . ?
C4 C5 C6 120.2(3) . . ?
C7 C6 C5 116.9(3) . . ?
N6 C7 C6 125.2(3) . . ?
N6 C7 N7 114.7(3) . . ?
C6 C7 N7 120.1(3) . . ?
N9 C8 N7 110.0(3) . . ?
N8 C9 N9 116.2(3) . . ?
N10 C10 N12 110.5(4) . . ?
N11 C11 N10 115.3(4) . . ?
N13 C12 C13 125.2(4) . . ?
N13 C12 N12 113.4(3) . . ?
C13 C12 N12 121.4(3) . . ?
C12 C13 C14 117.5(4) . . ?
C13 C14 C15 119.6(4) . . ?
C16 C15 C14 116.7(4) . . ?
N13 C16 C15 125.6(4) . . ?
N13 C16 N14 113.0(3) . . ?
C15 C16 N14 121.4(3) . . ?
N16 C17 N14 110.0(4) . . ?
N15 C18 N16 115.5(4) . . ?
N17 C19 N19 110.3(4) . . ?
N18 C20 N17 116.0(4) . . ?
N20 C21 C22 125.2(4) . . ?
N20 C21 N19 114.9(3) . . ?
C22 C21 N19 119.9(4) . . ?
C21 C22 C23 117.0(4) . . ?
C22 C23 C24 120.1(4) . . ?
C23 C24 C25 116.4(4) . . ?
N20 C25 C24 125.6(4) . . ?
N20 C25 N21 114.8(3) . . ?
C24 C25 N21 119.6(3) . . ?
N23 C26 N21 110.3(4) . . ?
N22 C27 N23 115.1(4) . . ?
O11 N24 O13 120.2(6) . . ?
O11 N24 O12 120.1(6) . . ?
O13 N24 O12 119.6(7) . . ?
O13 N24* O12 122.5(15) . . ?
O13 N24* O11* 119.0(14) . . ?
O12 N24* O11* 118.2(13) . . ?

loop_
_geom_bond_atom_site_label_1
_geom_bond_atom_site_label_2
_geom_bond_distance
_geom_bond_site_symmetry_2
_geom_bond_publ_flag
Gd1 O3 2.309(3) . ?
Gd1 O2 2.386(3) . ?
Gd1 O4 2.401(3) . ?
Gd1 O1 2.404(3) . ?
Gd1 O8 2.483(3) . ?
Gd1 O9 2.500(3) . ?
Gd1 O6 2.519(3) . ?
Gd1 O5 2.535(3) . ?
Gd1 N3 2.535(3) . ?
Gd1 N2 2.919(3) . ?
Gd1 N1 2.937(4) . ?
N1 O7 1.228(4) . ?
N1 O5 1.255(4) . ?
N1 O6 1.257(4) . ?
N2 O10 1.218(4) . ?
N2 O9 1.256(4) . ?
N2 O8 1.265(4) . ?
N3 C1 1.319(5) . ?
N3 C2 1.370(5) . ?
N4 C2 1.313(5) . ?
N4 N5 1.370(4) . ?
N5 C1 1.347(5) . ?
N5 C3 1.424(4) . ?
N6 C3 1.328(4) . ?
N6 C7 1.330(4) . ?
N7 C8 1.344(5) . ?
N7 N8 1.371(4) . ?
N7 C7 1.418(4) . ?
N8 C9 1.307(5) . ?
N9 C8 1.318(5) . ?
N9 C9 1.349(5) . ?
N10 C10 1.313(5) . ?
N10 C11 1.354(6) . ?
N11 C11 1.314(6) . ?
N11 N12 1.367(4) . ?
N12 C10 1.345(5) . ?
N12 C12 1.417(5) . ?
N13 C12 1.329(5) . ?
N13 C16 1.330(5) . ?
N14 C17 1.335(5) . ?
N14 N15 1.364(4) . ?
N14 C16 1.422(5) . ?
N15 C18 1.313(6) . ?
N16 C17 1.325(5) . ?
N16 C18 1.339(6) . ?
N17 C19 1.322(5) . ?
N17 C20 1.351(6) . ?
N18 C20 1.307(6) . ?
N18 N19 1.374(4) . ?
N19 C19 1.338(5) . ?
N19 C21 1.418(5) . ?
N20 C21 1.323(5) . ?
N20 C25 1.324(5) . ?
N21 C26 1.342(5) . ?
N21 N22 1.369(4) . ?
N21 C25 1.420(5) . ?
N22 C27 1.309(5) . ?
N23 C26 1.320(5) . ?
N23 C27 1.369(6) . ?
O12 N24* 1.234(15) . ?
O12 N24 1.251(7) . ?
O13 N24* 1.228(15) . ?
O13 N24 1.247(7) . ?
O14 C28 1.347(9) . ?
C3 C4 1.381(5) . ?
C4 C5 1.377(5) . ?
C5 C6 1.383(5) . ?
C6 C7 1.380(5) . ?
C12 C13 1.374(5) . ?
C13 C14 1.382(6) . ?
C14 C15 1.391(6) . ?
C15 C16 1.376(5) . ?
C21 C22 1.380(6) . ?
C22 C23 1.382(6) . ?
C23 C24 1.384(6) . ?
C24 C25 1.384(5) . ?
N24 O11 1.229(10) . ?
N24* O11* 1.24(2) . ?

loop_
_geom_hbond_atom_site_label_D
_geom_hbond_atom_site_label_H
_geom_hbond_atom_site_label_A
_geom_hbond_distance_DH
_geom_hbond_distance_HA
_geom_hbond_distance_DA
_geom_hbond_angle_DHA
_geom_hbond_site_symmetry_A
O1 H1OA O12 0.84(1) 1.962(10) 2.791(5) 169(4) 2_666
O1 H1OB O13 0.84(1) 2.005(17) 2.816(5) 162(5) .
O2 H2OB N17 0.84(1) 1.994(12) 2.822(5) 169(5) .
O2 H2OA N16 0.84(1) 1.942(10) 2.764(5) 166(4) 2_766
O3 H3OB O14 0.84(1) 1.774(6) 2.614(6) 177(5) .
O3 H3OA N9 0.84(1) 1.915(9) 2.746(4) 169(4) 2_666
O4 H4OB N10 0.84(1) 1.952(8) 2.788(5) 173(5) 1_455
O4 H4OA N23 0.84(1) 1.942(14) 2.758(5) 163(5) 2_666

loop_
_geom_torsion_atom_site_label_1
_geom_torsion_atom_site_label_2
_geom_torsion_atom_site_label_3
_geom_torsion_atom_site_label_4
_geom_torsion
_geom_torsion_site_symmetry_1
_geom_torsion_site_symmetry_2
_geom_torsion_site_symmetry_3
_geom_torsion_site_symmetry_4
_geom_torsion_publ_flag
O3 Gd1 N1 O7 -67(3) . . . . ?
O2 Gd1 N1 O7 -172(2) . . . . ?
O4 Gd1 N1 O7 8(3) . . . . ?
O1 Gd1 N1 O7 20(3) . . . . ?
O8 Gd1 N1 O7 170(3) . . . . ?
O9 Gd1 N1 O7 -139(3) . . . . ?
O6 Gd1 N1 O7 -86(3) . . . . ?
O5 Gd1 N1 O7 101(3) . . . . ?
N3 Gd1 N1 O7 97(3) . . . . ?
N2 Gd1 N1 O7 -164(3) . . . . ?
O3 Gd1 N1 O5 -168.6(2) . . . . ?
O2 Gd1 N1 O5 86.8(3) . . . . ?
O4 Gd1 N1 O5 -93.5(3) . . . . ?
O1 Gd1 N1 O5 -81.1(3) . . . . ?
O8 Gd1 N1 O5 68.8(2) . . . . ?
O9 Gd1 N1 O5 120.0(2) . . . . ?
O6 Gd1 N1 O5 172.4(4) . . . . ?
N3 Gd1 N1 O5 -4.2(2) . . . . ?
N2 Gd1 N1 O5 94.7(2) . . . . ?
O3 Gd1 N1 O6 19.0(3) . . . . ?
O2 Gd1 N1 O6 -85.7(3) . . . . ?
O4 Gd1 N1 O6 94.1(2) . . . . ?
O1 Gd1 N1 O6 106.5(3) . . . . ?
O8 Gd1 N1 O6 -103.6(2) . . . . ?
O9 Gd1 N1 O6 -52.4(2) . . . . ?
O5 Gd1 N1 O6 -172.4(4) . . . . ?
N3 Gd1 N1 O6 -176.6(2) . . . . ?
N2 Gd1 N1 O6 -77.7(2) . . . . ?
O3 Gd1 N2 O10 -172(100) . . . . ?
O2 Gd1 N2 O10 106(32) . . . . ?
O4 Gd1 N2 O10 -83(32) . . . . ?
O1 Gd1 N2 O10 105(32) . . . . ?
O8 Gd1 N2 O10 13(32) . . . . ?
O9 Gd1 N2 O10 -167(100) . . . . ?
O6 Gd1 N2 O10 -95(32) . . . . ?
O5 Gd1 N2 O10 -45(32) . . . . ?
N3 Gd1 N2 O10 24(32) . . . . ?
N1 Gd1 N2 O10 -70(32) . . . . ?
O3 Gd1 N2 O9 -5.7(3) . . . . ?
O2 Gd1 N2 O9 -87.1(2) . . . . ?
O4 Gd1 N2 O9 83.9(3) . . . . ?
O1 Gd1 N2 O9 -88.3(3) . . . . ?
O8 Gd1 N2 O9 179.9(4) . . . . ?
O6 Gd1 N2 O9 71.4(2) . . . . ?
O5 Gd1 N2 O9 122.1(2) . . . . ?
N3 Gd1 N2 O9 -169.3(2) . . . . ?
N1 Gd1 N2 O9 96.8(2) . . . . ?
O3 Gd1 N2 O8 174.4(3) . . . . ?
O2 Gd1 N2 O8 93.1(3) . . . . ?
O4 Gd1 N2 O8 -96.0(3) . . . . ?
O1 Gd1 N2 O8 91.8(3) . . . . ?
O9 Gd1 N2 O8 -179.9(4) . . . . ?
O6 Gd1 N2 O8 -108.5(3) . . . . ?
O5 Gd1 N2 O8 -57.8(3) . . . . ?
N3 Gd1 N2 O8 10.8(3) . . . . ?
N1 Gd1 N2 O8 -83.0(3) . . . . ?
O3 Gd1 N3 C1 11.5(5) . . . . ?
O2 Gd1 N3 C1 78.4(4) . . . . ?
O4 Gd1 N3 C1 -64.1(4) . . . . ?
O1 Gd1 N3 C1 5.3(4) . . . . ?
O8 Gd1 N3 C1 154.5(4) . . . . ?
O9 Gd1 N3 C1 144.1(3) . . . . ?
O6 Gd1 N3 C1 -131.3(3) . . . . ?
O5 Gd1 N3 C1 -131.6(4) . . . . ?
N2 Gd1 N3 C1 149.7(4) . . . . ?
N1 Gd1 N3 C1 -129.7(4) . . . . ?
O3 Gd1 N3 C2 -171.8(3) . . . . ?
O2 Gd1 N3 C2 -104.9(3) . . . . ?
O4 Gd1 N3 C2 112.6(3) . . . . ?
O1 Gd1 N3 C2 -177.9(3) . . . . ?
O8 Gd1 N3 C2 -28.8(3) . . . . ?
O9 Gd1 N3 C2 -39.2(3) . . . . ?
O6 Gd1 N3 C2 45.4(3) . . . . ?
O5 Gd1 N3 C2 45.1(3) . . . . ?
N2 Gd1 N3 C2 -33.6(3) . . . . ?
N1 Gd1 N3 C2 47.0(3) . . . . ?
C2 N4 N5 C1 -0.9(4) . . . . ?
C2 N4 N5 C3 179.1(3) . . . . ?
C8 N7 N8 C9 0.3(4) . . . . ?
C7 N7 N8 C9 179.5(3) . . . . ?
C11 N11 N12 C10 0.6(4) . . . . ?
C11 N11 N12 C12 178.2(4) . . . . ?
C17 N14 N15 C18 0.2(5) . . . . ?
C16 N14 N15 C18 -178.1(4) . . . . ?
C20 N18 N19 C19 -0.2(5) . . . . ?
C20 N18 N19 C21 -179.0(4) . . . . ?
C26 N21 N22 C27 -0.2(4) . . . . ?
C25 N21 N22 C27 -179.9(3) . . . . ?
O7 N1 O5 Gd1 -172.2(4) . . . . ?
O6 N1 O5 Gd1 7.3(4) . . . . ?
O3 Gd1 O5 N1 14.2(3) . . . . ?
O2 Gd1 O5 N1 -130.4(2) . . . . ?
O4 Gd1 O5 N1 76.0(2) . . . . ?
O1 Gd1 O5 N1 119.8(2) . . . . ?
O8 Gd1 O5 N1 -104.2(3) . . . . ?
O9 Gd1 O5 N1 -60.1(2) . . . . ?
O6 Gd1 O5 N1 -4.2(2) . . . . ?
N3 Gd1 O5 N1 175.5(3) . . . . ?
N2 Gd1 O5 N1 -81.5(2) . . . . ?
O7 N1 O6 Gd1 172.1(3) . . . . ?
O5 N1 O6 Gd1 -7.3(4) . . . . ?
O3 Gd1 O6 N1 -161.3(2) . . . . ?
O2 Gd1 O6 N1 131.0(2) . . . . ?
O4 Gd1 O6 N1 -75.5(2) . . . . ?
O1 Gd1 O6 N1 -100.0(3) . . . . ?
O8 Gd1 O6 N1 72.6(2) . . . . ?
O9 Gd1 O6 N1 122.5(3) . . . . ?
O5 Gd1 O6 N1 4.2(2) . . . . ?
N3 Gd1 O6 N1 3.9(3) . . . . ?
N2 Gd1 O6 N1 96.8(2) . . . . ?
O10 N2 O8 Gd1 -179.8(4) . . . . ?
O9 N2 O8 Gd1 -0.1(4) . . . . ?
O3 Gd1 O8 N2 -6.7(3) . . . . ?
O2 Gd1 O8 N2 -79.5(3) . . . . ?
O4 Gd1 O8 N2 117.1(3) . . . . ?
O1 Gd1 O8 N2 -120.3(3) . . . . ?
O9 Gd1 O8 N2 0.1(2) . . . . ?
O6 Gd1 O8 N2 67.4(3) . . . . ?
O5 Gd1 O8 N2 116.8(3) . . . . ?
N3 Gd1 O8 N2 -168.9(3) . . . . ?
N1 Gd1 O8 N2 91.9(3) . . . . ?
O10 N2 O9 Gd1 179.8(4) . . . . ?
O8 N2 O9 Gd1 0.1(4) . . . . ?
O3 Gd1 O9 N2 174.1(3) . . . . ?
O2 Gd1 O9 N2 84.8(2) . . . . ?
O4 Gd1 O9 N2 -125.0(2) . . . . ?
O1 Gd1 O9 N2 122.4(2) . . . . ?
O8 Gd1 O9 N2 -0.1(2) . . . . ?
O6 Gd1 O9 N2 -100.7(2) . . . . ?
O5 Gd1 O9 N2 -57.8(2) . . . . ?
N3 Gd1 O9 N2 12.8(3) . . . . ?
N1 Gd1 O9 N2 -79.5(2) . . . . ?
C2 N3 C1 N5 0.0(4) . . . . ?
Gd1 N3 C1 N5 177.2(2) . . . . ?
N4 N5 C1 N3 0.6(4) . . . . ?
C3 N5 C1 N3 -179.3(3) . . . . ?
N5 N4 C2 N3 0.9(5) . . . . ?
C1 N3 C2 N4 -0.6(5) . . . . ?
Gd1 N3 C2 N4 -178.2(3) . . . . ?
C7 N6 C3 C4 -0.7(5) . . . . ?
C7 N6 C3 N5 179.6(3) . . . . ?
C1 N5 C3 N6 -2.8(5) . . . . ?
N4 N5 C3 N6 177.3(3) . . . . ?
C1 N5 C3 C4 177.5(4) . . . . ?
N4 N5 C3 C4 -2.4(5) . . . . ?
N6 C3 C4 C5 0.5(6) . . . . ?
N5 C3 C4 C5 -179.7(3) . . . . ?
C3 C4 C5 C6 0.6(6) . . . . ?
C4 C5 C6 C7 -1.5(6) . . . . ?
C3 N6 C7 C6 -0.4(5) . . . . ?
C3 N6 C7 N7 179.3(3) . . . . ?
C5 C6 C7 N6 1.5(6) . . . . ?
C5 C6 C7 N7 -178.2(3) . . . . ?
C8 N7 C7 N6 3.7(6) . . . . ?
N8 N7 C7 N6 -175.3(3) . . . . ?
C8 N7 C7 C6 -176.6(4) . . . . ?
N8 N7 C7 C6 4.5(5) . . . . ?
C9 N9 C8 N7 0.5(4) . . . . ?
N8 N7 C8 N9 -0.5(5) . . . . ?
C7 N7 C8 N9 -179.6(4) . . . . ?
N7 N8 C9 N9 0.0(5) . . . . ?
C8 N9 C9 N8 -0.3(5) . . . . ?
C11 N10 C10 N12 0.3(5) . . . . ?
N11 N12 C10 N10 -0.6(5) . . . . ?
C12 N12 C10 N10 -178.0(4) . . . . ?
N12 N11 C11 N10 -0.5(5) . . . . ?
C10 N10 C11 N11 0.1(5) . . . . ?
C16 N13 C12 C13 0.0(6) . . . . ?
C16 N13 C12 N12 178.9(3) . . . . ?
C10 N12 C12 N13 -6.2(6) . . . . ?
N11 N12 C12 N13 176.8(3) . . . . ?
C10 N12 C12 C13 172.8(4) . . . . ?
N11 N12 C12 C13 -4.3(6) . . . . ?
N13 C12 C13 C14 0.4(6) . . . . ?
N12 C12 C13 C14 -178.4(4) . . . . ?
C12 C13 C14 C15 -1.0(6) . . . . ?
C13 C14 C15 C16 1.1(6) . . . . ?
C12 N13 C16 C15 0.2(6) . . . . ?
C12 N13 C16 N14 -178.3(3) . . . . ?
C14 C15 C16 N13 -0.8(6) . . . . ?
C14 C15 C16 N14 177.6(4) . . . . ?
C17 N14 C16 N13 8.2(6) . . . . ?
N15 N14 C16 N13 -173.9(3) . . . . ?
C17 N14 C16 C15 -170.5(4) . . . . ?
N15 N14 C16 C15 7.5(6) . . . . ?
C18 N16 C17 N14 0.9(5) . . . . ?
N15 N14 C17 N16 -0.7(5) . . . . ?
C16 N14 C17 N16 177.4(4) . . . . ?
N14 N15 C18 N16 0.4(5) . . . . ?
C17 N16 C18 N15 -0.8(6) . . . . ?
C20 N17 C19 N19 0.0(5) . . . . ?
N18 N19 C19 N17 0.1(5) . . . . ?
C21 N19 C19 N17 178.8(4) . . . . ?
N19 N18 C20 N17 0.3(6) . . . . ?
C19 N17 C20 N18 -0.2(6) . . . . ?
C25 N20 C21 C22 -0.5(6) . . . . ?
C25 N20 C21 N19 -179.7(3) . . . . ?
C19 N19 C21 N20 7.3(6) . . . . ?
N18 N19 C21 N20 -174.2(3) . . . . ?
C19 N19 C21 C22 -172.0(4) . . . . ?
N18 N19 C21 C22 6.6(6) . . . . ?
N20 C21 C22 C23 1.6(6) . . . . ?
N19 C21 C22 C23 -179.2(4) . . . . ?
C21 C22 C23 C24 -1.5(6) . . . . ?
C22 C23 C24 C25 0.5(6) . . . . ?
C21 N20 C25 C24 -0.7(6) . . . . ?
C21 N20 C25 N21 178.6(3) . . . . ?
C23 C24 C25 N20 0.7(6) . . . . ?
C23 C24 C25 N21 -178.6(3) . . . . ?
C26 N21 C25 N20 5.2(6) . . . . ?
N22 N21 C25 N20 -175.2(3) . . . . ?
C26 N21 C25 C24 -175.4(4) . . . . ?
N22 N21 C25 C24 4.2(5) . . . . ?
C27 N23 C26 N21 -0.1(5) . . . . ?
N22 N21 C26 N23 0.2(5) . . . . ?
C25 N21 C26 N23 179.9(4) . . . . ?
N21 N22 C27 N23 0.1(5) . . . . ?
C26 N23 C27 N22 0.0(5) . . . . ?
N24* O13 N24 O11 -134.3(16) . . . . ?
N24* O13 N24 O12 47.7(13) . . . . ?
N24* O12 N24 O11 134.4(17) . . . . ?
N24* O12 N24 O13 -47.6(13) . . . . ?
N24 O13 N24* O12 -50.6(15) . . . . ?
N24 O13 N24* O11* 136(2) . . . . ?
N24 O12 N24* O13 50.6(14) . . . . ?
N24 O12 N24* O11* -135(2) . . . . ?
